data_1502037
loop_
_publ_author_name
'Chen, Jiun-Jia'
'Li, Kuan-Ting'
'Yang, Ding-Yah'

_publ_section_title
;
 Synthesis of coumarin/phenanthridine-fused heterocycles and their
 photochemical and thermochromic properties.
;
_journal_issue 7
_journal_name_full 'Organic letters'
_journal_page_first 1658
_journal_page_last 1661
_journal_paper_doi 10.1021/ol200117b
_journal_volume 13
_journal_year 2011
_chemical_formula_moiety 'C23 H20 N2 O2'
_chemical_formula_sum 'C23 H20 N2 O2'
_chemical_formula_weight 356.41
_space_group_IT_number 14
_symmetry_cell_setting monoclinic
_symmetry_Int_Tables_number 14
_symmetry_space_group_name_Hall '-P 2ybc'
_symmetry_space_group_name_H-M 'P 1 21/c 1'
_atom_sites_solution_hydrogens geom
_atom_sites_solution_primary direct
_atom_sites_solution_secondary difmap
_audit_creation_method SHELXL-97
_cell_angle_alpha 90.00
_cell_angle_beta 116.038(2)
_cell_angle_gamma 90.00
_cell_formula_units_Z 8
_cell_length_a 14.9549(18)
_cell_length_b 17.960(2)
_cell_length_c 14.7060(17)
_cell_measurement_reflns_used 3615
_cell_measurement_temperature 297(2)
_cell_measurement_theta_max 23.872
_cell_measurement_theta_min 2.721
_cell_volume 3549.0(7)
_computing_cell_refinement 'Bruker SMART'
_computing_data_collection 'Bruker SMART'
_computing_data_reduction 'Bruker SHELXTL'
_computing_molecular_graphics 'Bruker SHELXTL'
_computing_publication_material 'Bruker SHELXTL'
_computing_structure_refinement 'SHELXL-97 (Sheldrick, 1997)'
_computing_structure_solution 'SHELXS-97 (Sheldrick, 1990)'
_diffrn_ambient_temperature 297(2)
_diffrn_measured_fraction_theta_full 0.994
_diffrn_measured_fraction_theta_max 0.994
_diffrn_measurement_device_type 'CCD area detector'
_diffrn_measurement_method 'phi and omega scans'
_diffrn_radiation_monochromator graphite
_diffrn_radiation_probe x-ray
_diffrn_radiation_type MoK\a
_diffrn_radiation_wavelength 0.71073
_diffrn_reflns_av_R_equivalents 0.0601
_diffrn_reflns_av_sigmaI/netI 0.0647
_diffrn_reflns_limit_h_max 18
_diffrn_reflns_limit_h_min -13
_diffrn_reflns_limit_k_max 22
_diffrn_reflns_limit_k_min -21
_diffrn_reflns_limit_l_max 16
_diffrn_reflns_limit_l_min -18
_diffrn_reflns_number 20103
_diffrn_reflns_theta_full 26.07
_diffrn_reflns_theta_max 26.07
_diffrn_reflns_theta_min 1.89
_diffrn_source 'fine-focus sealed tube'
_exptl_absorpt_coefficient_mu 0.086
_exptl_absorpt_correction_T_max 0.9872
_exptl_absorpt_correction_T_min 0.9551
_exptl_absorpt_correction_type empirical
_exptl_absorpt_process_details empirical
_exptl_crystal_colour orange
_exptl_crystal_density_diffrn 1.334
_exptl_crystal_density_method 'not measured'
_exptl_crystal_description parallelepiped
_exptl_crystal_F_000 1504
_exptl_crystal_size_max 0.54
_exptl_crystal_size_mid 0.24
_exptl_crystal_size_min 0.15
_refine_diff_density_max 0.270
_refine_diff_density_min -0.248
_refine_diff_density_rms 0.048
_refine_ls_extinction_method none
_refine_ls_goodness_of_fit_ref 1.048
_refine_ls_hydrogen_treatment constr
_refine_ls_matrix_type full
_refine_ls_number_parameters 487
_refine_ls_number_reflns 6987
_refine_ls_number_restraints 0
_refine_ls_restrained_S_all 1.048
_refine_ls_R_factor_all 0.1261
_refine_ls_R_factor_gt 0.0603
_refine_ls_shift/su_max 0.000
_refine_ls_shift/su_mean 0.000
_refine_ls_structure_factor_coef Fsqd
_refine_ls_weighting_details 'calc w=1/[\s^2^(Fo^2^)+(0.0900P)^2^+0.0000P] where P=(Fo^2^+2Fc^2^)/3'
_refine_ls_weighting_scheme calc
_refine_ls_wR_factor_gt 0.1598
_refine_ls_wR_factor_ref 0.1928
_reflns_number_gt 3533
_reflns_number_total 6987
_reflns_threshold_expression >2sigma(I)
_cod_data_source_file ol200117b_si_002.cif
_cod_data_source_block jj008m
_cod_depositor_comments
;
The following automatic conversions were performed:

'_refine_ls_hydrogen_treatment' value 'constro' was replaced with the
value 'constr' as specified in the replacement file
'src/cod-tools/trunk/data/replacement-values/replacement_values.lst'.

Automatic conversion script
Id: cif_fix_values 5376 2017-05-30 11:51:03Z andrius 
;
_cod_original_sg_symbol_H-M 'P 21/c'
_cod_database_code 1502037

loop_
_symmetry_equiv_pos_as_xyz
'x, y, z'
'-x, y+1/2, -z+1/2'
'-x, -y, -z'
'x, -y-1/2, z-1/2'

loop_
_atom_site_label
_atom_site_type_symbol
_atom_site_fract_x
_atom_site_fract_y
_atom_site_fract_z
_atom_site_U_iso_or_equiv
_atom_site_adp_type
_atom_site_occupancy
_atom_site_symmetry_multiplicity
_atom_site_calc_flag
_atom_site_refinement_flags
O1 O 0.37037(15) 0.62497(11) 0.37922(14) 0.0559(6) Uani 1 1 d .
O2 O 0.51902(16) 0.57459(13) 0.43761(15) 0.0674(6) Uani 1 1 d .
N1 N 0.0543(2) 0.73263(16) 0.2900(2) 0.0665(8) Uani 1 1 d .
N2 N 0.4958(2) 0.38040(16) 0.0603(2) 0.0700(8) Uani 1 1 d .
C1 C 0.2745(2) 0.63523(15) 0.3028(2) 0.0451(7) Uani 1 1 d .
C2 C 0.2150(2) 0.67761(16) 0.3314(2) 0.0522(8) Uani 1 1 d .
H2A H 0.2409 0.6986 0.3957 0.063 Uiso 1 1 calc R
C3 C 0.1153(2) 0.68927(16) 0.2638(2) 0.0516(7) Uani 1 1 d .
C4 C 0.0817(2) 0.65650(17) 0.1677(2) 0.0574(8) Uani 1 1 d .
H4A H 0.0155 0.6626 0.1210 0.069 Uiso 1 1 calc R
C5 C 0.1438(2) 0.61594(16) 0.1410(2) 0.0521(8) Uani 1 1 d .
H5A H 0.1190 0.5959 0.0762 0.062 Uiso 1 1 calc R
C6 C 0.2440(2) 0.60366(15) 0.2085(2) 0.0426(7) Uani 1 1 d .
C7 C 0.3147(2) 0.56021(15) 0.1865(2) 0.0423(7) Uani 1 1 d .
C8 C 0.4104(2) 0.54959(14) 0.2657(2) 0.0424(7) Uani 1 1 d .
C9 C 0.4385(2) 0.58195(17) 0.3650(2) 0.0510(7) Uani 1 1 d .
C10 C 0.4803(2) 0.50802(16) 0.2501(2) 0.0472(7) Uani 1 1 d .
H10A H 0.5432 0.5014 0.3032 0.057 Uiso 1 1 calc R
C11 C 0.4587(2) 0.47633(15) 0.1576(2) 0.0461(7) Uani 1 1 d .
C12 C 0.3637(2) 0.48672(15) 0.0763(2) 0.0452(7) Uani 1 1 d .
C13 C 0.2933(2) 0.52785(15) 0.0925(2) 0.0464(7) Uani 1 1 d .
H13A H 0.2302 0.5341 0.0394 0.056 Uiso 1 1 calc R
C14 C 0.5360(2) 0.43202(18) 0.1428(2) 0.0589(8) Uani 1 1 d .
H14A H 0.5802 0.4660 0.1310 0.071 Uiso 1 1 calc R
H14B H 0.5753 0.4048 0.2045 0.071 Uiso 1 1 calc R
C15 C 0.4123(2) 0.40026(17) -0.0269(2) 0.0544(8) Uani 1 1 d .
C16 C 0.3443(2) 0.45285(16) -0.0214(2) 0.0485(7) Uani 1 1 d .
C17 C 0.2592(2) 0.46892(19) -0.1095(2) 0.0600(9) Uani 1 1 d .
H17A H 0.2139 0.5032 -0.1067 0.072 Uiso 1 1 calc R
C18 C 0.2399(3) 0.4357(2) -0.2005(3) 0.0726(10) Uani 1 1 d .
H18A H 0.1830 0.4482 -0.2585 0.087 Uiso 1 1 calc R
C19 C 0.3057(3) 0.3838(2) -0.2047(3) 0.0771(11) Uani 1 1 d .
H19A H 0.2922 0.3602 -0.2656 0.092 Uiso 1 1 calc R
C20 C 0.3909(3) 0.36646(19) -0.1198(3) 0.0698(10) Uani 1 1 d .
H20A H 0.4350 0.3317 -0.1241 0.084 Uiso 1 1 calc R
C21 C 0.0938(3) 0.7685(2) 0.3886(3) 0.0817(11) Uani 1 1 d .
H21A H 0.1652 0.7690 0.4175 0.123 Uiso 1 1 calc R
H21B H 0.0729 0.7415 0.4322 0.123 Uiso 1 1 calc R
H21C H 0.0695 0.8187 0.3810 0.123 Uiso 1 1 calc R
C22 C -0.0529(3) 0.7268(2) 0.2349(3) 0.0770(10) Uani 1 1 d .
H22A H -0.0699 0.7023 0.1714 0.115 Uiso 1 1 calc R
H22B H -0.0816 0.7757 0.2228 0.115 Uiso 1 1 calc R
H22C H -0.0782 0.6985 0.2739 0.115 Uiso 1 1 calc R
C23 C 0.5694(3) 0.3313(2) 0.0524(3) 0.0940(14) Uani 1 1 d .
H23A H 0.5373 0.2984 -0.0042 0.141 Uiso 1 1 calc R
H23B H 0.6013 0.3026 0.1134 0.141 Uiso 1 1 calc R
H23C H 0.6184 0.3605 0.0429 0.141 Uiso 1 1 calc R
O3 O 0.00253(14) 0.50406(13) 0.25454(15) 0.0610(6) Uani 1 1 d .
O4 O -0.05476(17) 0.46483(15) 0.09814(17) 0.0874(9) Uani 1 1 d .
N3 N 0.1023(2) 0.61007(17) 0.5801(2) 0.0732(8) Uani 1 1 d .
N4 N 0.2985(2) 0.25658(14) 0.11173(18) 0.0590(7) Uani 1 1 d .
C24 C 0.0800(2) 0.51358(16) 0.3513(2) 0.0485(7) Uani 1 1 d .
C25 C 0.0546(2) 0.55498(16) 0.4150(2) 0.0533(8) Uani 1 1 d .
H25A H -0.0096 0.5738 0.3921 0.064 Uiso 1 1 calc R
C26 C 0.1251(2) 0.56883(16) 0.5141(2) 0.0539(8) Uani 1 1 d .
C27 C 0.2208(2) 0.53949(17) 0.5429(2) 0.0579(8) Uani 1 1 d .
H27A H 0.2701 0.5483 0.6080 0.070 Uiso 1 1 calc R
C28 C 0.2433(2) 0.49834(17) 0.4775(2) 0.0524(8) Uani 1 1 d .
H28A H 0.3076 0.4799 0.4997 0.063 Uiso 1 1 calc R
C29 C 0.1731(2) 0.48298(15) 0.3782(2) 0.0433(7) Uani 1 1 d .
C30 C 0.1906(2) 0.43965(15) 0.3044(2) 0.0420(7) Uani 1 1 d .
C31 C 0.1121(2) 0.43309(15) 0.2063(2) 0.0448(7) Uani 1 1 d .
C32 C 0.0154(2) 0.46722(19) 0.1805(2) 0.0586(8) Uani 1 1 d .
C33 C 0.1246(2) 0.39248(16) 0.1323(2) 0.0497(7) Uani 1 1 d .
H33A H 0.0721 0.3889 0.0679 0.060 Uiso 1 1 calc R
C34 C 0.2125(2) 0.35769(16) 0.1523(2) 0.0457(7) Uani 1 1 d .
C35 C 0.2930(2) 0.36363(15) 0.2498(2) 0.0418(7) Uani 1 1 d .
C36 C 0.2802(2) 0.40400(15) 0.3238(2) 0.0427(7) Uani 1 1 d .
H36A H 0.3328 0.4074 0.3882 0.051 Uiso 1 1 calc R
C37 C 0.2261(2) 0.31552(17) 0.0709(2) 0.0549(8) Uani 1 1 d .
H37A H 0.1628 0.2944 0.0242 0.066 Uiso 1 1 calc R
H37B H 0.2474 0.3497 0.0332 0.066 Uiso 1 1 calc R
C38 C 0.3878(2) 0.27486(16) 0.1957(2) 0.0501(7) Uani 1 1 d .
C39 C 0.3873(2) 0.32691(15) 0.2671(2) 0.0437(7) Uani 1 1 d .
C40 C 0.4757(2) 0.34165(16) 0.3520(2) 0.0500(7) Uani 1 1 d .
H40A H 0.4758 0.3760 0.3994 0.060 Uiso 1 1 calc R
C41 C 0.5640(2) 0.30654(18) 0.3680(2) 0.0573(8) Uani 1 1 d .
H41A H 0.6226 0.3174 0.4251 0.069 Uiso 1 1 calc R
C42 C 0.5635(3) 0.25562(19) 0.2985(3) 0.0655(9) Uani 1 1 d .
H42A H 0.6222 0.2313 0.3090 0.079 Uiso 1 1 calc R
C43 C 0.4771(3) 0.24013(19) 0.2133(3) 0.0655(9) Uani 1 1 d .
H43A H 0.4785 0.2058 0.1666 0.079 Uiso 1 1 calc R
C44 C 0.0031(3) 0.6392(2) 0.5488(3) 0.0792(11) Uani 1 1 d .
H44A H -0.0402 0.6197 0.4834 0.119 Uiso 1 1 calc R
H44B H 0.0047 0.6926 0.5454 0.119 Uiso 1 1 calc R
H44C H -0.0210 0.6248 0.5969 0.119 Uiso 1 1 calc R
C45 C 0.1773(3) 0.6335(2) 0.6767(3) 0.0946(14) Uani 1 1 d .
H45A H 0.2396 0.6106 0.6890 0.142 Uiso 1 1 calc R
H45B H 0.1584 0.6189 0.7287 0.142 Uiso 1 1 calc R
H45C H 0.1841 0.6867 0.6772 0.142 Uiso 1 1 calc R
C46 C 0.3017(3) 0.2091(2) 0.0330(3) 0.0831(12) Uani 1 1 d .
H46A H 0.3507 0.1708 0.0634 0.125 Uiso 1 1 calc R
H46B H 0.3190 0.2384 -0.0116 0.125 Uiso 1 1 calc R
H46C H 0.2376 0.1867 -0.0049 0.125 Uiso 1 1 calc R

loop_
_atom_site_aniso_label
_atom_site_aniso_U_11
_atom_site_aniso_U_22
_atom_site_aniso_U_33
_atom_site_aniso_U_23
_atom_site_aniso_U_13
_atom_site_aniso_U_12
O1 0.0444(13) 0.0699(14) 0.0440(12) -0.0111(10) 0.0108(11) 0.0017(10)
O2 0.0469(14) 0.0927(17) 0.0452(12) -0.0084(11) 0.0043(11) 0.0065(12)
N1 0.0569(18) 0.0774(19) 0.0617(17) -0.0105(15) 0.0228(15) 0.0150(15)
N2 0.073(2) 0.0707(19) 0.0567(17) -0.0055(15) 0.0200(16) 0.0248(15)
C1 0.0404(17) 0.0480(17) 0.0402(16) 0.0017(13) 0.0115(14) -0.0001(13)
C2 0.052(2) 0.0545(18) 0.0446(17) -0.0040(15) 0.0166(16) -0.0006(15)
C3 0.0517(19) 0.0504(18) 0.0497(17) 0.0023(15) 0.0195(16) 0.0044(14)
C4 0.0484(19) 0.065(2) 0.0465(18) -0.0017(16) 0.0098(16) 0.0092(16)
C5 0.0469(19) 0.0561(19) 0.0443(17) -0.0058(14) 0.0118(16) 0.0036(14)
C6 0.0428(17) 0.0417(16) 0.0394(15) -0.0007(13) 0.0145(14) -0.0010(13)
C7 0.0415(17) 0.0439(16) 0.0392(15) 0.0024(13) 0.0156(14) -0.0053(13)
C8 0.0423(17) 0.0415(16) 0.0387(15) 0.0022(13) 0.0136(14) -0.0026(13)
C9 0.0432(19) 0.0552(19) 0.0496(19) 0.0011(15) 0.0158(17) -0.0024(15)
C10 0.0396(17) 0.0515(18) 0.0442(16) 0.0024(14) 0.0124(14) -0.0004(13)
C11 0.0417(17) 0.0477(17) 0.0476(17) 0.0030(14) 0.0184(15) 0.0013(13)
C12 0.0449(18) 0.0465(17) 0.0446(16) -0.0005(13) 0.0201(15) -0.0039(13)
C13 0.0436(17) 0.0504(17) 0.0407(16) -0.0002(13) 0.0142(14) 0.0002(13)
C14 0.054(2) 0.064(2) 0.0558(19) 0.0048(17) 0.0211(17) 0.0071(16)
C15 0.056(2) 0.0530(19) 0.0542(19) -0.0015(15) 0.0236(17) -0.0014(15)
C16 0.0489(19) 0.0518(18) 0.0477(17) -0.0049(14) 0.0238(16) -0.0045(14)
C17 0.0441(19) 0.082(2) 0.0501(19) -0.0112(17) 0.0172(17) 0.0007(16)
C18 0.054(2) 0.100(3) 0.055(2) -0.018(2) 0.0158(18) 0.000(2)
C19 0.070(3) 0.095(3) 0.062(2) -0.030(2) 0.025(2) -0.002(2)
C20 0.069(2) 0.074(2) 0.065(2) -0.0167(19) 0.029(2) 0.0068(19)
C21 0.089(3) 0.090(3) 0.069(2) -0.015(2) 0.037(2) 0.019(2)
C22 0.059(2) 0.095(3) 0.081(2) 0.002(2) 0.035(2) 0.012(2)
C23 0.090(3) 0.102(3) 0.079(3) -0.006(2) 0.026(2) 0.044(2)
O3 0.0423(12) 0.0800(15) 0.0492(12) -0.0125(11) 0.0094(11) 0.0096(11)
O4 0.0459(15) 0.129(2) 0.0581(15) -0.0269(15) -0.0037(13) 0.0161(14)
N3 0.0625(19) 0.085(2) 0.0656(18) -0.0230(16) 0.0223(16) 0.0145(16)
N4 0.0632(18) 0.0561(16) 0.0491(15) -0.0131(13) 0.0168(14) 0.0020(13)
C24 0.0428(18) 0.0499(18) 0.0430(17) -0.0031(14) 0.0100(15) -0.0006(14)
C25 0.0438(18) 0.0575(19) 0.0547(19) -0.0035(15) 0.0179(16) 0.0073(14)
C26 0.055(2) 0.0521(18) 0.0526(19) -0.0088(15) 0.0216(17) 0.0044(15)
C27 0.051(2) 0.063(2) 0.0469(18) -0.0094(15) 0.0104(16) 0.0075(16)
C28 0.0469(18) 0.0564(19) 0.0456(17) -0.0039(15) 0.0127(15) 0.0091(14)
C29 0.0418(17) 0.0437(16) 0.0396(16) -0.0018(13) 0.0134(14) 0.0018(13)
C30 0.0406(17) 0.0418(16) 0.0390(15) 0.0022(12) 0.0133(14) -0.0009(12)
C31 0.0396(17) 0.0493(17) 0.0387(16) -0.0024(13) 0.0110(14) -0.0026(13)
C32 0.0440(19) 0.074(2) 0.0484(19) -0.0118(17) 0.0115(17) -0.0005(16)
C33 0.0443(18) 0.0579(18) 0.0385(16) -0.0053(14) 0.0103(14) -0.0078(14)
C34 0.0454(18) 0.0488(17) 0.0428(16) -0.0040(13) 0.0193(15) -0.0056(14)
C35 0.0419(17) 0.0425(16) 0.0387(15) 0.0026(12) 0.0157(14) -0.0014(12)
C36 0.0425(17) 0.0454(16) 0.0350(15) 0.0014(13) 0.0123(13) 0.0009(13)
C37 0.053(2) 0.064(2) 0.0427(16) -0.0078(15) 0.0166(15) -0.0023(16)
C38 0.055(2) 0.0486(18) 0.0483(17) 0.0023(14) 0.0246(16) 0.0027(14)
C39 0.0469(17) 0.0441(16) 0.0400(15) 0.0067(13) 0.0188(15) 0.0015(13)
C40 0.0496(19) 0.0554(18) 0.0425(16) 0.0022(14) 0.0180(16) 0.0053(14)
C41 0.0475(19) 0.068(2) 0.0521(18) 0.0059(16) 0.0175(16) 0.0093(16)
C42 0.057(2) 0.069(2) 0.068(2) 0.0050(19) 0.025(2) 0.0176(18)
C43 0.068(2) 0.066(2) 0.064(2) -0.0113(18) 0.030(2) 0.0113(18)
C44 0.073(3) 0.087(3) 0.086(3) -0.014(2) 0.043(2) 0.014(2)
C45 0.096(3) 0.107(3) 0.063(2) -0.033(2) 0.018(2) 0.020(2)
C46 0.086(3) 0.082(3) 0.071(2) -0.034(2) 0.024(2) 0.006(2)

loop_
_atom_type_symbol
_atom_type_description
_atom_type_scat_dispersion_real
_atom_type_scat_dispersion_imag
_atom_type_scat_source
C C 0.0033 0.0016 'International Tables Vol C Tables 4.2.6.8 and 6.1.1.4'
H H 0.0000 0.0000 'International Tables Vol C Tables 4.2.6.8 and 6.1.1.4'
N N 0.0061 0.0033 'International Tables Vol C Tables 4.2.6.8 and 6.1.1.4'
O O 0.0106 0.0060 'International Tables Vol C Tables 4.2.6.8 and 6.1.1.4'

loop_
_geom_angle_atom_site_label_1
_geom_angle_atom_site_label_2
_geom_angle_atom_site_label_3
_geom_angle
C9 O1 C1 121.7(2)
C3 N1 C22 120.6(3)
C3 N1 C21 120.0(3)
C22 N1 C21 117.2(3)
C15 N2 C14 119.3(3)
C15 N2 C23 119.2(3)
C14 N2 C23 114.1(3)
C2 C1 C6 124.4(3)
C2 C1 O1 113.8(2)
C6 C1 O1 121.8(3)
C1 C2 C3 119.9(3)
C1 C2 H2A 120.0
C3 C2 H2A 120.0
N1 C3 C2 121.1(3)
N1 C3 C4 122.0(3)
C2 C3 C4 116.8(3)
C5 C4 C3 121.6(3)
C5 C4 H4A 119.2
C3 C4 H4A 119.2
C4 C5 C6 122.0(3)
C4 C5 H5A 119.0
C6 C5 H5A 119.0
C1 C6 C5 115.2(3)
C1 C6 C7 119.4(3)
C5 C6 C7 125.4(2)
C13 C7 C8 118.0(3)
C13 C7 C6 124.5(3)
C8 C7 C6 117.5(2)
C10 C8 C7 120.3(3)
C10 C8 C9 118.5(3)
C7 C8 C9 121.2(3)
O2 C9 O1 116.4(3)
O2 C9 C8 125.3(3)
O1 C9 C8 118.3(3)
C11 C10 C8 121.4(3)
C11 C10 H10A 119.3
C8 C10 H10A 119.3
C10 C11 C12 119.7(3)
C10 C11 C14 120.2(3)
C12 C11 C14 120.1(3)
C13 C12 C11 118.8(3)
C13 C12 C16 123.3(3)
C11 C12 C16 117.9(3)
C12 C13 C7 121.9(3)
C12 C13 H13A 119.1
C7 C13 H13A 119.1
N2 C14 C11 113.8(3)
N2 C14 H14A 108.8
C11 C14 H14A 108.8
N2 C14 H14B 108.8
C11 C14 H14B 108.8
H14A C14 H14B 107.7
N2 C15 C20 121.3(3)
N2 C15 C16 119.7(3)
C20 C15 C16 118.9(3)
C17 C16 C15 118.2(3)
C17 C16 C12 122.2(3)
C15 C16 C12 119.6(3)
C18 C17 C16 122.1(3)
C18 C17 H17A 118.9
C16 C17 H17A 118.9
C17 C18 C19 119.2(3)
C17 C18 H18A 120.4
C19 C18 H18A 120.4
C20 C19 C18 120.6(3)
C20 C19 H19A 119.7
C18 C19 H19A 119.7
C19 C20 C15 120.9(3)
C19 C20 H20A 119.6
C15 C20 H20A 119.6
N1 C21 H21A 109.5
N1 C21 H21B 109.5
H21A C21 H21B 109.5
N1 C21 H21C 109.5
H21A C21 H21C 109.5
H21B C21 H21C 109.5
N1 C22 H22A 109.5
N1 C22 H22B 109.5
H22A C22 H22B 109.5
N1 C22 H22C 109.5
H22A C22 H22C 109.5
H22B C22 H22C 109.5
N2 C23 H23A 109.5
N2 C23 H23B 109.5
H23A C23 H23B 109.5
N2 C23 H23C 109.5
H23A C23 H23C 109.5
H23B C23 H23C 109.5
C32 O3 C24 122.0(2)
C26 N3 C45 121.8(3)
C26 N3 C44 120.6(3)
C45 N3 C44 117.1(3)
C38 N4 C37 116.4(2)
C38 N4 C46 119.1(3)
C37 N4 C46 112.3(2)
C25 C24 C29 124.4(3)
C25 C24 O3 114.0(3)
C29 C24 O3 121.6(3)
C24 C25 C26 120.0(3)
C24 C25 H25A 120.0
C26 C25 H25A 120.0
N3 C26 C25 121.6(3)
N3 C26 C27 121.6(3)
C25 C26 C27 116.8(3)
C28 C27 C26 121.6(3)
C28 C27 H27A 119.2
C26 C27 H27A 119.2
C27 C28 C29 122.4(3)
C27 C28 H28A 118.8
C29 C28 H28A 118.8
C24 C29 C28 114.8(3)
C24 C29 C30 119.3(2)
C28 C29 C30 125.9(3)
C36 C30 C31 117.7(3)
C36 C30 C29 124.4(2)
C31 C30 C29 117.9(2)
C33 C31 C30 120.5(3)
C33 C31 C32 118.4(3)
C30 C31 C32 121.1(3)
O4 C32 O3 117.1(3)
O4 C32 C31 124.9(3)
O3 C32 C31 118.0(3)
C34 C33 C31 121.3(3)
C34 C33 H33A 119.4
C31 C33 H33A 119.4
C33 C34 C35 119.6(3)
C33 C34 C37 120.9(3)
C35 C34 C37 119.5(3)
C36 C35 C34 119.0(3)
C36 C35 C39 123.3(2)
C34 C35 C39 117.7(2)
C35 C36 C30 122.0(3)
C35 C36 H36A 119.0
C30 C36 H36A 119.0
N4 C37 C34 112.1(2)
N4 C37 H37A 109.2
C34 C37 H37A 109.2
N4 C37 H37B 109.2
C34 C37 H37B 109.2
H37A C37 H37B 107.9
C43 C38 N4 121.6(3)
C43 C38 C39 118.6(3)
N4 C38 C39 119.8(3)
C40 C39 C38 118.8(3)
C40 C39 C35 122.0(3)
C38 C39 C35 119.1(3)
C41 C40 C39 121.7(3)
C41 C40 H40A 119.1
C39 C40 H40A 119.1
C42 C41 C40 119.0(3)
C42 C41 H41A 120.5
C40 C41 H41A 120.5
C41 C42 C43 120.6(3)
C41 C42 H42A 119.7
C43 C42 H42A 119.7
C42 C43 C38 121.3(3)
C42 C43 H43A 119.4
C38 C43 H43A 119.4
N3 C44 H44A 109.5
N3 C44 H44B 109.5
H44A C44 H44B 109.5
N3 C44 H44C 109.5
H44A C44 H44C 109.5
H44B C44 H44C 109.5
N3 C45 H45A 109.5
N3 C45 H45B 109.5
H45A C45 H45B 109.5
N3 C45 H45C 109.5
H45A C45 H45C 109.5
H45B C45 H45C 109.5
N4 C46 H46A 109.5
N4 C46 H46B 109.5
H46A C46 H46B 109.5
N4 C46 H46C 109.5
H46A C46 H46C 109.5
H46B C46 H46C 109.5

loop_
_geom_bond_atom_site_label_1
_geom_bond_atom_site_label_2
_geom_bond_distance
O1 C9 1.366(3)
O1 C1 1.392(3)
O2 C9 1.216(3)
N1 C3 1.377(4)
N1 C22 1.448(4)
N1 C21 1.453(4)
N2 C15 1.388(4)
N2 C14 1.432(4)
N2 C23 1.455(4)
C1 C2 1.370(4)
C1 C6 1.378(4)
C2 C3 1.399(4)
C2 H2A 0.9300
C3 C4 1.405(4)
C4 C5 1.367(4)
C4 H4A 0.9300
C5 C6 1.405(4)
C5 H5A 0.9300
C6 C7 1.459(4)
C7 C13 1.402(4)
C7 C8 1.407(4)
C8 C10 1.383(4)
C8 C9 1.452(4)
C10 C11 1.376(4)
C10 H10A 0.9300
C11 C12 1.411(4)
C11 C14 1.495(4)
C12 C13 1.390(4)
C12 C16 1.467(4)
C13 H13A 0.9300
C14 H14A 0.9700
C14 H14B 0.9700
C15 C20 1.397(4)
C15 C16 1.415(4)
C16 C17 1.391(4)
C17 C18 1.374(4)
C17 H17A 0.9300
C18 C19 1.377(5)
C18 H18A 0.9300
C19 C20 1.372(5)
C19 H19A 0.9300
C20 H20A 0.9300
C21 H21A 0.9600
C21 H21B 0.9600
C21 H21C 0.9600
C22 H22A 0.9600
C22 H22B 0.9600
C22 H22C 0.9600
C23 H23A 0.9600
C23 H23B 0.9600
C23 H23C 0.9600
O3 C32 1.358(3)
O3 C24 1.396(3)
O4 C32 1.206(3)
N3 C26 1.377(4)
N3 C45 1.434(4)
N3 C44 1.444(4)
N4 C38 1.404(4)
N4 C37 1.443(4)
N4 C46 1.456(4)
C24 C25 1.373(4)
C24 C29 1.383(4)
C25 C26 1.396(4)
C25 H25A 0.9300
C26 C27 1.405(4)
C27 C28 1.367(4)
C27 H27A 0.9300
C28 C29 1.401(4)
C28 H28A 0.9300
C29 C30 1.450(4)
C30 C36 1.396(4)
C30 C31 1.409(4)
C31 C33 1.390(4)
C31 C32 1.459(4)
C33 C34 1.366(4)
C33 H33A 0.9300
C34 C35 1.415(4)
C34 C37 1.504(4)
C35 C36 1.389(4)
C35 C39 1.474(4)
C36 H36A 0.9300
C37 H37A 0.9700
C37 H37B 0.9700
C38 C43 1.392(4)
C38 C39 1.408(4)
C39 C40 1.389(4)
C40 C41 1.386(4)
C40 H40A 0.9300
C41 C42 1.369(4)
C41 H41A 0.9300
C42 C43 1.377(4)
C42 H42A 0.9300
C43 H43A 0.9300
C44 H44A 0.9600
C44 H44B 0.9600
C44 H44C 0.9600
C45 H45A 0.9600
C45 H45B 0.9600
C45 H45C 0.9600
C46 H46A 0.9600
C46 H46B 0.9600
C46 H46C 0.9600

loop_
_geom_torsion_atom_site_label_1
_geom_torsion_atom_site_label_2
_geom_torsion_atom_site_label_3
_geom_torsion_atom_site_label_4
_geom_torsion
C9 O1 C1 C2 177.6(2)
C9 O1 C1 C6 -1.2(4)
C6 C1 C2 C3 2.0(5)
O1 C1 C2 C3 -176.8(2)
C22 N1 C3 C2 -161.2(3)
C21 N1 C3 C2 1.3(5)
C22 N1 C3 C4 20.7(5)
C21 N1 C3 C4 -176.8(3)
C1 C2 C3 N1 -178.9(3)
C1 C2 C3 C4 -0.7(4)
N1 C3 C4 C5 177.4(3)
C2 C3 C4 C5 -0.8(4)
C3 C4 C5 C6 1.1(5)
C2 C1 C6 C5 -1.7(4)
O1 C1 C6 C5 177.0(2)
C2 C1 C6 C7 179.3(3)
O1 C1 C6 C7 -2.0(4)
C4 C5 C6 C1 0.1(4)
C4 C5 C6 C7 179.0(3)
C1 C6 C7 C13 -177.6(3)
C5 C6 C7 C13 3.6(4)
C1 C6 C7 C8 3.1(4)
C5 C6 C7 C8 -175.8(3)
C13 C7 C8 C10 -0.3(4)
C6 C7 C8 C10 179.1(2)
C13 C7 C8 C9 179.4(2)
C6 C7 C8 C9 -1.2(4)
C1 O1 C9 O2 -177.6(3)
C1 O1 C9 C8 3.1(4)
C10 C8 C9 O2 -1.4(4)
C7 C8 C9 O2 179.0(3)
C10 C8 C9 O1 177.9(2)
C7 C8 C9 O1 -1.8(4)
C7 C8 C10 C11 0.2(4)
C9 C8 C10 C11 -179.5(3)
C8 C10 C11 C12 0.6(4)
C8 C10 C11 C14 179.7(3)
C10 C11 C12 C13 -1.2(4)
C14 C11 C12 C13 179.7(3)
C10 C11 C12 C16 179.1(3)
C14 C11 C12 C16 0.0(4)
C11 C12 C13 C7 1.1(4)
C16 C12 C13 C7 -179.3(3)
C8 C7 C13 C12 -0.4(4)
C6 C7 C13 C12 -179.7(3)
C15 N2 C14 C11 36.8(4)
C23 N2 C14 C11 -173.5(3)
C10 C11 C14 N2 157.6(3)
C12 C11 C14 N2 -23.3(4)
C14 N2 C15 C20 156.9(3)
C23 N2 C15 C20 8.7(5)
C14 N2 C15 C16 -26.5(5)
C23 N2 C15 C16 -174.7(3)
N2 C15 C16 C17 -177.1(3)
C20 C15 C16 C17 -0.4(4)
N2 C15 C16 C12 1.0(4)
C20 C15 C16 C12 177.7(3)
C13 C12 C16 C17 10.3(4)
C11 C12 C16 C17 -170.1(3)
C13 C12 C16 C15 -167.8(3)
C11 C12 C16 C15 11.8(4)
C15 C16 C17 C18 -0.3(5)
C12 C16 C17 C18 -178.3(3)
C16 C17 C18 C19 1.3(5)
C17 C18 C19 C20 -1.6(6)
C18 C19 C20 C15 0.9(6)
N2 C15 C20 C19 176.8(3)
C16 C15 C20 C19 0.2(5)
C32 O3 C24 C25 177.3(3)
C32 O3 C24 C29 -2.9(4)
C29 C24 C25 C26 0.3(5)
O3 C24 C25 C26 -180.0(3)
C45 N3 C26 C25 -171.0(3)
C44 N3 C26 C25 1.3(5)
C45 N3 C26 C27 8.2(5)
C44 N3 C26 C27 -179.6(3)
C24 C25 C26 N3 -180.0(3)
C24 C25 C26 C27 0.8(4)
N3 C26 C27 C28 179.8(3)
C25 C26 C27 C28 -1.0(5)
C26 C27 C28 C29 0.2(5)
C25 C24 C29 C28 -1.1(4)
O3 C24 C29 C28 179.1(3)
C25 C24 C29 C30 179.4(3)
O3 C24 C29 C30 -0.3(4)
C27 C28 C29 C24 0.9(4)
C27 C28 C29 C30 -179.7(3)
C24 C29 C30 C36 -177.7(3)
C28 C29 C30 C36 2.9(4)
C24 C29 C30 C31 2.4(4)
C28 C29 C30 C31 -177.0(3)
C36 C30 C31 C33 -0.1(4)
C29 C30 C31 C33 179.8(3)
C36 C30 C31 C32 178.6(3)
C29 C30 C31 C32 -1.5(4)
C24 O3 C32 O4 -176.7(3)
C24 O3 C32 C31 3.8(4)
C33 C31 C32 O4 -2.3(5)
C30 C31 C32 O4 179.0(3)
C33 C31 C32 O3 177.2(3)
C30 C31 C32 O3 -1.5(4)
C30 C31 C33 C34 0.3(4)
C32 C31 C33 C34 -178.5(3)
C31 C33 C34 C35 -0.7(4)
C31 C33 C34 C37 -178.4(3)
C33 C34 C35 C36 0.9(4)
C37 C34 C35 C36 178.7(2)
C33 C34 C35 C39 -178.3(3)
C37 C34 C35 C39 -0.6(4)
C34 C35 C36 C30 -0.8(4)
C39 C35 C36 C30 178.4(2)
C31 C30 C36 C35 0.4(4)
C29 C30 C36 C35 -179.5(2)
C38 N4 C37 C34 -45.9(4)
C46 N4 C37 C34 171.9(3)
C33 C34 C37 N4 -152.7(3)
C35 C34 C37 N4 29.5(4)
C37 N4 C38 C43 -149.4(3)
C46 N4 C38 C43 -9.8(4)
C37 N4 C38 C39 33.7(4)
C46 N4 C38 C39 173.3(3)
C43 C38 C39 C40 0.1(4)
N4 C38 C39 C40 177.1(3)
C43 C38 C39 C35 -179.5(3)
N4 C38 C39 C35 -2.5(4)
C36 C35 C39 C40 -12.7(4)
C34 C35 C39 C40 166.6(3)
C36 C35 C39 C38 166.9(3)
C34 C35 C39 C38 -13.9(4)
C38 C39 C40 C41 0.0(4)
C35 C39 C40 C41 179.6(3)
C39 C40 C41 C42 -0.5(5)
C40 C41 C42 C43 0.8(5)
C41 C42 C43 C38 -0.7(5)
N4 C38 C43 C42 -176.7(3)
C39 C38 C43 C42 0.2(5)
